data_7035551
loop_
_publ_author_name
'Maini, L.'
'Braga, D.'
'Mazzeo, P. P.'
'Maschio, L.'
'R\'erat, M'
'Manet, I.'
'Ventura, B.'

_publ_section_title
;
 Dual luminescence in solid CuI(piperazine): hypothesis of an emissive 1-D
 delocalized excited state.
;
_journal_issue 29
_journal_name_full 'Dalton transactions (Cambridge, England : 2003)'
_journal_page_first 13003
_journal_page_last 13006
_journal_paper_doi 10.1039/c5dt02204e
_journal_volume 44
_journal_year 2015
_chemical_formula_sum 'C4 H10 Cu2 I2 N2'
_chemical_formula_weight 467.02
_chemical_name_systematic catena-(bis(m3-iodo)-(m2-piperazine)-copper(i))
_space_group_IT_number 15
_symmetry_cell_setting monoclinic
_symmetry_space_group_name_Hall '-C 2yc'
_symmetry_space_group_name_H-M 'C 1 2/c 1'
_atom_sites_solution_hydrogens geom
_atom_sites_solution_primary direct
_atom_sites_solution_secondary difmap
_audit_creation_method SHELXL-97
_audit_update_record
;
2015-06-03 deposited with the CCDC.
2015-06-24 downloaded from the CCDC.
;
_cell_angle_alpha 90.00
_cell_angle_beta 103.45(3)
_cell_angle_gamma 90.00
_cell_formula_units_Z 4
_cell_length_a 9.255(3)
_cell_length_b 15.294(3)
_cell_length_c 7.076(2)
_cell_measurement_reflns_used 612
_cell_measurement_temperature 293(2)
_cell_measurement_theta_max 27.9400
_cell_measurement_theta_min 3.5120
_cell_volume 974.1(5)
_computing_cell_refinement
;
CrysAlisPro, Agilent Technologies,
Version 1.171.37.33 (release 27-03-2014 CrysAlis171 .NET)
(compiled Mar 27 2014,17:12:48)
;
_computing_data_collection
;
CrysAlisPro, Agilent Technologies,
Version 1.171.37.33 (release 27-03-2014 CrysAlis171 .NET)
(compiled Mar 27 2014,17:12:48)
;
_computing_data_reduction
;
CrysAlisPro, Agilent Technologies,
Version 1.171.37.33 (release 27-03-2014 CrysAlis171 .NET)
(compiled Mar 27 2014,17:12:48)
;
_computing_structure_refinement 'SHELXL-97 (Sheldrick, 2008)'
_computing_structure_solution 'SHELXS-97 (Sheldrick, 2008)'
_diffrn_ambient_temperature 293(2)
_diffrn_detector 'CCD plate'
_diffrn_detector_area_resol_mean 16.1340
_diffrn_detector_type Sapphire3
_diffrn_measured_fraction_theta_full 0.999
_diffrn_measured_fraction_theta_max 0.862
_diffrn_measurement_device 'four-circle diffractometer'
_diffrn_measurement_device_type 'Xcalibur, Sapphire3'
_diffrn_measurement_method '\w scans'
_diffrn_radiation_monochromator graphite
_diffrn_radiation_probe x-ray
_diffrn_radiation_type 'Mo K\a'
_diffrn_radiation_wavelength 0.71073
_diffrn_reflns_av_R_equivalents 0.0267
_diffrn_reflns_av_sigmaI/netI 0.0482
_diffrn_reflns_limit_h_max 12
_diffrn_reflns_limit_h_min -7
_diffrn_reflns_limit_k_max 20
_diffrn_reflns_limit_k_min -15
_diffrn_reflns_limit_l_max 9
_diffrn_reflns_limit_l_min -9
_diffrn_reflns_number 2181
_diffrn_reflns_theta_full 25.00
_diffrn_reflns_theta_max 29.25
_diffrn_reflns_theta_min 2.66
_diffrn_source 'Enhance (Mo) X-ray Source'
_exptl_absorpt_coefficient_mu 10.640
_exptl_absorpt_correction_T_max 1.00000
_exptl_absorpt_correction_T_min 0.96612
_exptl_absorpt_correction_type multi-scan
_exptl_absorpt_process_details
;
CrysAlisPro, Agilent Technologies,
Version 1.171.37.33 (release 27-03-2014 CrysAlis171 .NET)
(compiled Mar 27 2014,17:12:48)
Empirical absorption correction using spherical harmonics,
 implemented in SCALE3 ABSPACK scaling algorithm.
;
_exptl_crystal_colour colorless
_exptl_crystal_density_diffrn 3.184
_exptl_crystal_density_method 'not measured'
_exptl_crystal_description needle
_exptl_crystal_F_000 848
_exptl_crystal_preparation Luminescent
_exptl_crystal_recrystallization_method 'triple layer'
_exptl_crystal_size_max 0.37
_exptl_crystal_size_mid 0.04
_exptl_crystal_size_min 0.03
_refine_diff_density_max 0.926
_refine_diff_density_min -0.797
_refine_diff_density_rms 0.204
_refine_ls_extinction_method none
_refine_ls_goodness_of_fit_ref 1.051
_refine_ls_hydrogen_treatment constr
_refine_ls_matrix_type full
_refine_ls_number_parameters 46
_refine_ls_number_reflns 1146
_refine_ls_number_restraints 0
_refine_ls_restrained_S_all 1.051
_refine_ls_R_factor_all 0.0499
_refine_ls_R_factor_gt 0.0390
_refine_ls_shift/su_max 0.000
_refine_ls_shift/su_mean 0.000
_refine_ls_structure_factor_coef Fsqd
_refine_ls_weighting_details 'calc w=1/[\s^2^(Fo^2^)+(0.0232P)^2^+3.3622P] where P=(Fo^2^+2Fc^2^)/3'
_refine_ls_weighting_scheme calc
_refine_ls_wR_factor_gt 0.0696
_refine_ls_wR_factor_ref 0.0751
_reflns_number_gt 981
_reflns_number_total 1146
_reflns_threshold_expression >2\s(I)
_cod_data_source_file c5dt02204e2.cif
_cod_data_source_block new
_cod_depositor_comments
;
The following automatic conversions were performed:

'_symmetry_cell_setting' value 'Monoclinic' changed to 'monoclinic'
according to
/usr/data/users/saulius/crontab/automatic-downloads/rss-feeds/RSC/lib/dictionaries/cif_core.dic
dictionary named 'cif_core.dic' version 2.4.2 from 2011-04-26.

Automatic conversion script
Id: cif_fix_values 3271 2015-04-21 07:52:19Z andrius 

 Adding full bibliography for 7035550--7035552.cif.
;
_cod_original_sg_symbol_H-M C2/c
_cod_database_code 7035551

loop_
_symmetry_equiv_pos_as_xyz
'x, y, z'
'-x, y, -z+1/2'
'x+1/2, y+1/2, z'
'-x+1/2, y+1/2, -z+1/2'
'-x, -y, -z'
'x, -y, z-1/2'
'-x+1/2, -y+1/2, -z'
'x+1/2, -y+1/2, z-1/2'

loop_
_atom_site_label
_atom_site_type_symbol
_atom_site_fract_x
_atom_site_fract_y
_atom_site_fract_z
_atom_site_U_iso_or_equiv
_atom_site_adp_type
_atom_site_occupancy
_atom_site_symmetry_multiplicity
_atom_site_calc_flag
_atom_site_refinement_flags
N1 N 0.3315(6) 0.6679(4) 0.0049(7) 0.0255(12) Uani 1 1 d .
H1 H 0.3611 0.6616 0.1361 0.031 Uiso 1 1 calc R
C1 C 0.3913(8) 0.7510(4) -0.0436(10) 0.0301(15) Uani 1 1 d .
H1A H 0.3678 0.7574 -0.1838 0.036 Uiso 1 1 calc R
H1B H 0.4987 0.7498 0.0010 0.036 Uiso 1 1 calc R
C2 C 0.1679(7) 0.6706(5) -0.0442(10) 0.0312(15) Uani 1 1 d .
H2A H 0.1301 0.6176 0.0024 0.037 Uiso 1 1 calc R
H2B H 0.1323 0.6724 -0.1844 0.037 Uiso 1 1 calc R
I1 I 0.70600(5) 0.57831(3) -0.00126(6) 0.02916(15) Uani 1 1 d .
Cu1 Cu 0.41481(11) 0.56172(6) -0.11768(13) 0.0361(2) Uani 1 1 d .

loop_
_atom_site_aniso_label
_atom_site_aniso_U_11
_atom_site_aniso_U_22
_atom_site_aniso_U_33
_atom_site_aniso_U_23
_atom_site_aniso_U_13
_atom_site_aniso_U_12
N1 0.029(3) 0.020(3) 0.027(3) -0.001(2) 0.006(2) 0.007(2)
C1 0.027(3) 0.024(3) 0.043(4) -0.001(3) 0.015(3) 0.001(3)
C2 0.027(4) 0.025(4) 0.042(4) -0.004(3) 0.008(3) 0.001(3)
I1 0.0334(3) 0.0276(3) 0.0264(2) 0.00014(17) 0.00683(17) -0.0013(2)
Cu1 0.0412(5) 0.0272(5) 0.0418(5) -0.0020(4) 0.0132(4) 0.0069(4)

loop_
_atom_type_symbol
_atom_type_description
_atom_type_scat_dispersion_real
_atom_type_scat_dispersion_imag
_atom_type_scat_source
C C 0.0033 0.0016 'International Tables Vol C Tables 4.2.6.8 and 6.1.1.4'
H H 0.0000 0.0000 'International Tables Vol C Tables 4.2.6.8 and 6.1.1.4'
Cu Cu 0.3201 1.2651 'International Tables Vol C Tables 4.2.6.8 and 6.1.1.4'
I I -0.4742 1.8119 'International Tables Vol C Tables 4.2.6.8 and 6.1.1.4'
N N 0.0061 0.0033 'International Tables Vol C Tables 4.2.6.8 and 6.1.1.4'

loop_
_geom_angle_atom_site_label_1
_geom_angle_atom_site_label_2
_geom_angle_atom_site_label_3
_geom_angle
_geom_angle_site_symmetry_1
_geom_angle_site_symmetry_3
C1 N1 C2 110.2(5) . .
C1 N1 Cu1 112.7(4) . .
C2 N1 Cu1 112.7(4) . .
N1 C1 C2 113.6(5) . 7_565
N1 C2 C1 112.1(6) . 7_565
Cu1 I1 Cu1 62.92(4) . 5_665
Cu1 I1 Cu1 61.34(4) . 2_654
Cu1 I1 Cu1 97.77(3) 5_665 2_654
N1 Cu1 I1 104.25(15) . .
N1 Cu1 I1 105.99(16) . 5_665
I1 Cu1 I1 117.08(4) . 5_665
N1 Cu1 I1 103.78(15) . 2_654
I1 Cu1 I1 117.48(4) . 2_654
I1 Cu1 I1 106.78(4) 5_665 2_654
N1 Cu1 Cu1 128.41(15) . 2_654
I1 Cu1 Cu1 60.05(4) . 2_654
I1 Cu1 Cu1 125.21(2) 5_665 2_654
I1 Cu1 Cu1 58.62(4) 2_654 2_654
N1 Cu1 Cu1 119.98(15) . 5_665
I1 Cu1 Cu1 58.58(4) . 5_665
I1 Cu1 Cu1 58.51(4) 5_665 5_665
I1 Cu1 Cu1 135.95(5) 2_654 5_665
Cu1 Cu1 Cu1 94.26(5) 2_654 5_665

loop_
_geom_bond_atom_site_label_1
_geom_bond_atom_site_label_2
_geom_bond_distance
_geom_bond_site_symmetry_2
N1 C1 1.459(8) .
N1 C2 1.473(8) .
N1 Cu1 2.072(5) .
C1 C2 1.512(9) 7_565
C2 C1 1.512(9) 7_565
I1 Cu1 2.6407(14) .
I1 Cu1 2.6426(11) 5_665
I1 Cu1 2.6800(13) 2_654
Cu1 I1 2.6426(11) 5_665
Cu1 I1 2.6800(13) 2_654
Cu1 Cu1 2.7141(19) 2_654
Cu1 Cu1 2.757(2) 5_665
